data_7129216
loop_
_publ_author_name
'Ghosh, Bidhan'
'Bera, Satabdi'
'Ghosh, Pintu'
'Samanta, Rajarshi'

_publ_section_title
;
 Rh(III)-Catalyzed Mild Straightforward Synthesis of Quinoline-Braced
 Cyclophane Macrocycles via Migratory Insertion
;
_journal_name_full 'Chemical Communications'
_journal_paper_doi 10.1039/D1CC04418D
_journal_year 2021
_chemical_formula_moiety 'C33 H27 N O5'
_chemical_formula_sum 'C33 H27 N O5'
_chemical_formula_weight 517.55
_space_group_crystal_system triclinic
_space_group_IT_number 2
_space_group_name_Hall '-P 1'
_space_group_name_H-M_alt 'P -1'
_atom_sites_solution_hydrogens geom
_audit_creation_method SHELXL-2018/3
_audit_update_record
;
2020-05-15 deposited with the CCDC.	2021-11-09 downloaded from the CCDC.
;
_cell_angle_alpha 89.58(5)
_cell_angle_beta 77.17(3)
_cell_angle_gamma 77.71(4)
_cell_formula_units_Z 2
_cell_length_a 8.649(4)
_cell_length_b 11.578(5)
_cell_length_c 13.602(7)
_cell_measurement_reflns_used 10966
_cell_measurement_temperature 296(2)
_cell_measurement_theta_max 36.547
_cell_measurement_theta_min 2.319
_cell_volume 1296.5(11)
_computing_structure_refinement 'SHELXL-2018/3 (Sheldrick, 2018)'
_computing_structure_solution 'SHELXT 2014/5 (Sheldrick, 2014)'
_diffrn_ambient_temperature 296(2)
_diffrn_measured_fraction_theta_full 0.982
_diffrn_measured_fraction_theta_max 0.857
_diffrn_measurement_device_type 'Bruker Apex-3 CCD'
_diffrn_measurement_method hemisphere
_diffrn_radiation_type MoK\a
_diffrn_radiation_wavelength 0.71073
_diffrn_reflns_av_R_equivalents 0.1309
_diffrn_reflns_av_unetI/netI 0.1542
_diffrn_reflns_Laue_measured_fraction_full 0.982
_diffrn_reflns_Laue_measured_fraction_max 0.857
_diffrn_reflns_limit_h_max 13
_diffrn_reflns_limit_h_min -14
_diffrn_reflns_limit_k_max 13
_diffrn_reflns_limit_k_min -19
_diffrn_reflns_limit_l_max 21
_diffrn_reflns_limit_l_min -22
_diffrn_reflns_number 27368
_diffrn_reflns_point_group_measured_fraction_full 0.982
_diffrn_reflns_point_group_measured_fraction_max 0.857
_diffrn_reflns_theta_full 25.242
_diffrn_reflns_theta_max 36.547
_diffrn_reflns_theta_min 2.319
_exptl_absorpt_coefficient_mu 0.089
_exptl_absorpt_correction_T_max 0.982
_exptl_absorpt_correction_T_min 0.975
_exptl_absorpt_correction_type multi-scan
_exptl_absorpt_process_details
;
 SADABS 2016/2: Krause, L., Herbst-Irmer, R., Sheldrick G.M. & Stalke D.,
 J. Appl. Cryst. 48 (2015) 3-10
;
_exptl_crystal_colour White
_exptl_crystal_density_diffrn 1.326
_exptl_crystal_description Needle
_exptl_crystal_F_000 544
_exptl_crystal_size_max 0.28
_exptl_crystal_size_mid 0.25
_exptl_crystal_size_min 0.20
_refine_diff_density_max 0.445
_refine_diff_density_min -0.280
_refine_diff_density_rms 0.076
_refine_ls_extinction_coef 0.014(5)
_refine_ls_extinction_expression Fc^*^=kFc[1+0.001xFc^2^\l^3^/sin(2\q)]^-1/4^
_refine_ls_extinction_method 'SHELXL-2018/3 (Sheldrick 2018)'
_refine_ls_goodness_of_fit_ref 0.911
_refine_ls_hydrogen_treatment constr
_refine_ls_matrix_type full
_refine_ls_number_parameters 353
_refine_ls_number_reflns 10966
_refine_ls_number_restraints 0
_refine_ls_restrained_S_all 0.911
_refine_ls_R_factor_all 0.2485
_refine_ls_R_factor_gt 0.0993
_refine_ls_shift/su_max 0.000
_refine_ls_shift/su_mean 0.000
_refine_ls_structure_factor_coef Fsqd
_refine_ls_weighting_details 'w=1/[\s^2^(Fo^2^)+(0.1323P)^2^+0.5217P] where P=(Fo^2^+2Fc^2^)/3'
_refine_ls_weighting_scheme calc
_refine_ls_wR_factor_gt 0.2207
_refine_ls_wR_factor_ref 0.3292
_reflns_Friedel_coverage 0.000
_reflns_number_gt 3722
_reflns_number_total 10966
_reflns_threshold_expression 'I > 2\s(I)'
_cod_data_source_file d1cc04418d2.cif
_cod_data_source_block rs_bg_8001_0m_a
_cod_database_code 7129216
_shelx_shelxl_version_number 2018/3
_shelx_space_group_comment
;
The symmetry employed for this shelxl refinement is uniquely defined
by the following loop, which should always be used as a source of
symmetry information in preference to the above space-group names.
They are only intended as comments.
;

loop_
_space_group_symop_operation_xyz
'x, y, z'
'-x, -y, -z'

loop_
_atom_site_label
_atom_site_type_symbol
_atom_site_fract_x
_atom_site_fract_y
_atom_site_fract_z
_atom_site_U_iso_or_equiv
_atom_site_adp_type
_atom_site_occupancy
_atom_site_site_symmetry_order
_atom_site_calc_flag
_atom_site_refinement_flags_posn
_atom_site_refinement_flags_adp
_atom_site_refinement_flags_occupancy
_atom_site_disorder_assembly
_atom_site_disorder_group
O2 O 0.5217(3) 0.3567(2) 0.02176(16) 0.0656(6) Uani 1 1 d . . . . .
O3 O 0.5185(2) 0.3597(2) 0.18702(14) 0.0590(6) Uani 1 1 d . . . . .
O5 O 0.5304(3) 0.76875(18) 0.26147(16) 0.0603(5) Uani 1 1 d . . . . .
O4 O 0.3241(3) 0.5800(2) 0.29622(17) 0.0685(6) Uani 1 1 d . . . . .
N1 N 0.9575(3) 0.3353(2) 0.24954(19) 0.0516(6) Uani 1 1 d . . . . .
C17 C 0.8030(3) 0.4843(2) 0.16444(19) 0.0440(6) Uani 1 1 d . . . . .
C18 C 0.8560(3) 0.4440(2) 0.25395(19) 0.0430(5) Uani 1 1 d . . . . .
C22 C 0.7991(3) 0.5168(2) 0.34425(19) 0.0437(5) Uani 1 1 d . . . . .
C24 C 0.6240(3) 0.7041(2) 0.44079(19) 0.0468(6) Uani 1 1 d . . . . .
C9 C 0.5922(3) 0.3421(2) 0.08901(19) 0.0459(6) Uani 1 1 d . . . . .
C33 C 0.6878(3) 0.8052(2) 0.4556(2) 0.0469(6) Uani 1 1 d . . . . .
C15 C 0.6976(4) 0.5907(2) 0.1687(2) 0.0486(6) Uani 1 1 d . . . . .
H15 H 0.663241 0.617397 0.110841 0.058 Uiso 1 1 calc R U . . .
C23 C 0.6888(3) 0.6282(2) 0.34621(19) 0.0441(5) Uani 1 1 d . . . . .
C8 C 0.7746(3) 0.3017(2) 0.07583(18) 0.0444(6) Uani 1 1 d . . . . .
H8 H 0.796373 0.257171 0.134620 0.053 Uiso 1 1 calc R U . . .
C7 C 0.8398(4) 0.2189(3) -0.0183(2) 0.0502(6) Uani 1 1 d . . . . .
C32 C 0.8091(4) 0.8412(3) 0.3810(2) 0.0587(8) Uani 1 1 d . . . . .
H32 H 0.850525 0.798093 0.319922 0.070 Uiso 1 1 calc R U . . .
C16 C 0.8570(4) 0.4078(2) 0.0684(2) 0.0496(6) Uani 1 1 d . . . . .
H16A H 0.973831 0.379136 0.054397 0.059 Uiso 1 1 calc R U . . .
H16B H 0.831032 0.455087 0.012731 0.059 Uiso 1 1 calc R U . . .
C14 C 0.6388(4) 0.6620(2) 0.2591(2) 0.0472(6) Uani 1 1 d . . . . .
C6 C 0.8000(4) 0.0989(3) -0.0124(2) 0.0554(7) Uani 1 1 d . . . . .
C19 C 1.0022(4) 0.2977(3) 0.3333(3) 0.0586(7) Uani 1 1 d . . . . .
H19 H 1.070783 0.223514 0.330662 0.070 Uiso 1 1 calc R U . . .
C21 C 0.8527(4) 0.4712(3) 0.4309(2) 0.0531(7) Uani 1 1 d . . . . .
H21 H 0.819464 0.515724 0.491508 0.064 Uiso 1 1 calc R U . . .
C25 C 0.5028(4) 0.6773(3) 0.5144(2) 0.0603(8) Uani 1 1 d . . . . .
H25 H 0.461137 0.611669 0.504649 0.072 Uiso 1 1 calc R U . . .
C13 C 0.3843(4) 0.7666(3) 0.2284(2) 0.0623(8) Uani 1 1 d . . . . .
H13A H 0.412992 0.726687 0.162347 0.075 Uiso 1 1 calc R U . . .
H13B H 0.328078 0.847193 0.221772 0.075 Uiso 1 1 calc R U . . .
C28 C 0.6244(4) 0.8741(3) 0.5472(2) 0.0554(7) Uani 1 1 d . . . . .
C20 C 0.9528(4) 0.3624(3) 0.4254(3) 0.0606(8) Uani 1 1 d . . . . .
H20 H 0.987893 0.331630 0.481959 0.073 Uiso 1 1 calc R U . . .
C11 C 0.2859(4) 0.5252(3) 0.2130(3) 0.0683(9) Uani 1 1 d . . . . .
H11A H 0.337904 0.554579 0.150046 0.082 Uiso 1 1 calc R U . . .
H11B H 0.169502 0.544476 0.218502 0.082 Uiso 1 1 calc R U . . .
C12 C 0.2720(5) 0.7056(3) 0.2989(3) 0.0735(10) Uani 1 1 d . . . . .
H12A H 0.259684 0.735916 0.367127 0.088 Uiso 1 1 calc R U . . .
H12B H 0.166049 0.725213 0.282622 0.088 Uiso 1 1 calc R U . . .
C31 C 0.8650(5) 0.9390(3) 0.3985(3) 0.0773(11) Uani 1 1 d . . . . .
H31 H 0.945511 0.961518 0.349601 0.093 Uiso 1 1 calc R U . . .
C27 C 0.4996(5) 0.8417(4) 0.6209(2) 0.0741(10) Uani 1 1 d . . . . .
H27 H 0.458015 0.886204 0.681221 0.089 Uiso 1 1 calc R U . . .
C1 C 0.8641(5) 0.0204(3) -0.0954(3) 0.0749(10) Uani 1 1 d . . . . .
H1 H 0.929584 0.042763 -0.153074 0.090 Uiso 1 1 calc R U . . .
C29 C 0.6865(5) 0.9750(3) 0.5608(3) 0.0742(10) Uani 1 1 d . . . . .
H29 H 0.646115 1.020821 0.620564 0.089 Uiso 1 1 calc R U . . .
C10 C 0.3434(4) 0.3961(3) 0.2136(3) 0.0668(9) Uani 1 1 d . . . . .
H10A H 0.303482 0.369242 0.280288 0.080 Uiso 1 1 calc R U . . .
H10B H 0.298623 0.358427 0.166243 0.080 Uiso 1 1 calc R U . . .
C26 C 0.4400(5) 0.7461(4) 0.6042(3) 0.0744(10) Uani 1 1 d . . . . .
H26 H 0.356807 0.726126 0.652752 0.089 Uiso 1 1 calc R U . . .
C5 C 0.7063(5) 0.0614(3) 0.0716(3) 0.0784(11) Uani 1 1 d . . . . .
H5 H 0.663579 0.112248 0.128281 0.094 Uiso 1 1 calc R U . . .
C30 C 0.8025(5) 1.0057(3) 0.4892(4) 0.0816(12) Uani 1 1 d . . . . .
H30 H 0.841925 1.072173 0.500032 0.098 Uiso 1 1 calc R U . . .
C2 C 0.8295(7) -0.0922(4) -0.0919(4) 0.0997(16) Uani 1 1 d . . . . .
H2 H 0.872221 -0.144839 -0.147395 0.120 Uiso 1 1 calc R U . . .
C4 C 0.6743(7) -0.0504(4) 0.0734(4) 0.1045(16) Uani 1 1 d . . . . .
H4 H 0.611080 -0.074057 0.131410 0.125 Uiso 1 1 calc R U . . .
C3 C 0.7333(7) -0.1254(4) -0.0074(5) 0.1096(17) Uani 1 1 d . . . . .
H3 H 0.708730 -0.199883 -0.005871 0.131 Uiso 1 1 calc R U . . .
O1 O 0.9196(3) 0.2501(2) -0.09429(16) 0.0722(7) Uani 1 1 d . . . . .

loop_
_atom_site_aniso_label
_atom_site_aniso_U_11
_atom_site_aniso_U_22
_atom_site_aniso_U_33
_atom_site_aniso_U_23
_atom_site_aniso_U_13
_atom_site_aniso_U_12
O2 0.0645(14) 0.0813(16) 0.0493(12) -0.0085(10) -0.0221(10) -0.0016(12)
O3 0.0533(12) 0.0788(15) 0.0417(10) -0.0063(9) -0.0035(8) -0.0147(11)
O5 0.0779(15) 0.0438(10) 0.0617(13) -0.0092(9) -0.0344(11) 0.0014(10)
O4 0.0708(15) 0.0757(16) 0.0535(13) -0.0064(11) -0.0118(11) -0.0062(13)
N1 0.0490(13) 0.0456(12) 0.0587(14) -0.0079(10) -0.0148(10) -0.0036(10)
C17 0.0494(15) 0.0442(13) 0.0411(12) -0.0059(10) -0.0111(10) -0.0147(11)
C18 0.0422(13) 0.0422(12) 0.0464(13) -0.0049(10) -0.0135(10) -0.0092(11)
C22 0.0449(14) 0.0465(13) 0.0428(12) -0.0076(10) -0.0160(10) -0.0100(11)
C24 0.0536(15) 0.0462(13) 0.0421(13) -0.0053(10) -0.0189(11) -0.0051(12)
C9 0.0557(16) 0.0444(13) 0.0370(12) -0.0074(9) -0.0089(10) -0.0112(12)
C33 0.0490(15) 0.0453(13) 0.0470(14) -0.0097(10) -0.0219(11) 0.0004(11)
C15 0.0645(18) 0.0435(13) 0.0413(13) -0.0025(10) -0.0192(11) -0.0112(13)
C23 0.0510(15) 0.0394(12) 0.0446(13) -0.0071(10) -0.0187(11) -0.0070(11)
C8 0.0547(16) 0.0449(13) 0.0329(11) -0.0063(9) -0.0086(10) -0.0100(12)
C7 0.0561(16) 0.0506(15) 0.0388(12) -0.0112(10) -0.0119(11) 0.0014(12)
C32 0.0551(18) 0.0591(18) 0.0618(18) -0.0153(14) -0.0137(14) -0.0110(14)
C16 0.0565(17) 0.0497(15) 0.0425(13) -0.0063(11) -0.0060(11) -0.0166(13)
C14 0.0573(16) 0.0401(12) 0.0456(13) -0.0066(10) -0.0195(11) -0.0052(12)
C6 0.0641(18) 0.0458(14) 0.0551(16) -0.0149(12) -0.0243(13) 0.0024(13)
C19 0.0560(18) 0.0534(17) 0.067(2) -0.0049(14) -0.0252(15) -0.0010(14)
C21 0.0601(17) 0.0544(16) 0.0494(15) -0.0044(12) -0.0259(12) -0.0080(14)
C25 0.071(2) 0.0586(18) 0.0529(17) 0.0011(13) -0.0151(14) -0.0150(16)
C13 0.075(2) 0.0526(17) 0.0597(18) -0.0084(13) -0.0323(15) 0.0047(15)
C28 0.0649(18) 0.0515(15) 0.0485(15) -0.0146(12) -0.0258(13) 0.0044(13)
C20 0.0636(19) 0.0602(19) 0.0617(19) 0.0021(14) -0.0297(15) -0.0053(16)
C11 0.061(2) 0.078(2) 0.065(2) -0.0069(17) -0.0170(16) -0.0103(18)
C12 0.070(2) 0.075(2) 0.064(2) -0.0231(17) -0.0124(17) 0.0059(19)
C31 0.071(2) 0.070(2) 0.094(3) -0.015(2) -0.013(2) -0.0266(19)
C27 0.091(3) 0.083(3) 0.0400(15) -0.0126(15) -0.0154(16) 0.001(2)
C1 0.093(3) 0.0564(19) 0.069(2) -0.0232(16) -0.0339(19) 0.0153(18)
C29 0.084(3) 0.068(2) 0.073(2) -0.0308(17) -0.036(2) -0.0010(19)
C10 0.0523(19) 0.079(2) 0.064(2) -0.0049(16) -0.0020(14) -0.0149(17)
C26 0.082(3) 0.088(3) 0.0455(17) 0.0028(17) -0.0036(16) -0.013(2)
C5 0.096(3) 0.0525(19) 0.083(3) -0.0083(17) -0.007(2) -0.021(2)
C30 0.083(3) 0.062(2) 0.108(3) -0.026(2) -0.035(2) -0.017(2)
C2 0.134(4) 0.055(2) 0.111(4) -0.038(2) -0.063(3) 0.015(2)
C4 0.124(4) 0.057(2) 0.135(4) 0.001(3) -0.024(3) -0.033(3)
C3 0.139(5) 0.050(2) 0.152(5) -0.011(3) -0.064(4) -0.017(3)
O1 0.0884(18) 0.0765(16) 0.0399(11) -0.0082(10) 0.0031(11) -0.0103(13)

loop_
_atom_type_symbol
_atom_type_description
_atom_type_scat_dispersion_real
_atom_type_scat_dispersion_imag
_atom_type_scat_source
C C 0.0033 0.0016 'International Tables Vol C Tables 4.2.6.8 and 6.1.1.4'
H H 0.0000 0.0000 'International Tables Vol C Tables 4.2.6.8 and 6.1.1.4'
N N 0.0061 0.0033 'International Tables Vol C Tables 4.2.6.8 and 6.1.1.4'
O O 0.0106 0.0060 'International Tables Vol C Tables 4.2.6.8 and 6.1.1.4'

loop_
_geom_angle_atom_site_label_1
_geom_angle_atom_site_label_2
_geom_angle_atom_site_label_3
_geom_angle
_geom_angle_site_symmetry_1
_geom_angle_site_symmetry_3
_geom_angle_publ_flag
C9 O3 C10 118.2(2) . . ?
C14 O5 C13 116.7(2) . . ?
C12 O4 C11 111.8(3) . . ?
C19 N1 C18 117.7(3) . . ?
C15 C17 C18 118.8(2) . . ?
C15 C17 C16 120.4(3) . . ?
C18 C17 C16 120.7(3) . . ?
N1 C18 C22 122.4(3) . . ?
N1 C18 C17 118.2(2) . . ?
C22 C18 C17 119.4(3) . . ?
C21 C22 C18 116.9(3) . . ?
C21 C22 C23 122.6(2) . . ?
C18 C22 C23 120.5(2) . . ?
C25 C24 C33 119.2(3) . . ?
C25 C24 C23 120.2(3) . . ?
C33 C24 C23 120.6(2) . . ?
O2 C9 O3 123.9(3) . . ?
O2 C9 C8 125.3(2) . . ?
O3 C9 C8 110.7(2) . . ?
C32 C33 C28 118.7(3) . . ?
C32 C33 C24 122.4(2) . . ?
C28 C33 C24 118.9(3) . . ?
C17 C15 C14 121.7(3) . . ?
C17 C15 H15 119.1 . . ?
C14 C15 H15 119.1 . . ?
C14 C23 C22 118.1(2) . . ?
C14 C23 C24 120.6(3) . . ?
C22 C23 C24 121.3(2) . . ?
C9 C8 C7 108.1(2) . . ?
C9 C8 C16 111.2(2) . . ?
C7 C8 C16 111.7(2) . . ?
C9 C8 H8 108.6 . . ?
C7 C8 H8 108.6 . . ?
C16 C8 H8 108.6 . . ?
O1 C7 C6 121.7(3) . . ?
O1 C7 C8 120.8(3) . . ?
C6 C7 C8 117.5(2) . . ?
C31 C32 C33 120.1(3) . . ?
C31 C32 H32 119.9 . . ?
C33 C32 H32 119.9 . . ?
C17 C16 C8 111.9(2) . . ?
C17 C16 H16A 109.2 . . ?
C8 C16 H16A 109.2 . . ?
C17 C16 H16B 109.2 . . ?
C8 C16 H16B 109.2 . . ?
H16A C16 H16B 107.9 . . ?
C23 C14 O5 118.0(2) . . ?
C23 C14 C15 121.5(3) . . ?
O5 C14 C15 120.4(2) . . ?
C5 C6 C1 118.1(3) . . ?
C5 C6 C7 123.4(3) . . ?
C1 C6 C7 118.4(3) . . ?
N1 C19 C20 124.1(3) . . ?
N1 C19 H19 117.9 . . ?
C20 C19 H19 117.9 . . ?
C20 C21 C22 120.0(3) . . ?
C20 C21 H21 120.0 . . ?
C22 C21 H21 120.0 . . ?
C24 C25 C26 121.6(3) . . ?
C24 C25 H25 119.2 . . ?
C26 C25 H25 119.2 . . ?
O5 C13 C12 113.0(3) . . ?
O5 C13 H13A 109.0 . . ?
C12 C13 H13A 109.0 . . ?
O5 C13 H13B 109.0 . . ?
C12 C13 H13B 109.0 . . ?
H13A C13 H13B 107.8 . . ?
C27 C28 C29 122.0(3) . . ?
C27 C28 C33 119.4(3) . . ?
C29 C28 C33 118.6(3) . . ?
C21 C20 C19 118.9(3) . . ?
C21 C20 H20 120.5 . . ?
C19 C20 H20 120.5 . . ?
O4 C11 C10 109.4(3) . . ?
O4 C11 H11A 109.8 . . ?
C10 C11 H11A 109.8 . . ?
O4 C11 H11B 109.8 . . ?
C10 C11 H11B 109.8 . . ?
H11A C11 H11B 108.2 . . ?
O4 C12 C13 114.4(3) . . ?
O4 C12 H12A 108.7 . . ?
C13 C12 H12A 108.7 . . ?
O4 C12 H12B 108.7 . . ?
C13 C12 H12B 108.7 . . ?
H12A C12 H12B 107.6 . . ?
C32 C31 C30 120.7(3) . . ?
C32 C31 H31 119.6 . . ?
C30 C31 H31 119.6 . . ?
C26 C27 C28 120.5(3) . . ?
C26 C27 H27 119.8 . . ?
C28 C27 H27 119.8 . . ?
C6 C1 C2 119.7(4) . . ?
C6 C1 H1 120.2 . . ?
C2 C1 H1 120.2 . . ?
C30 C29 C28 121.2(3) . . ?
C30 C29 H29 119.4 . . ?
C28 C29 H29 119.4 . . ?
O3 C10 C11 112.6(3) . . ?
O3 C10 H10A 109.1 . . ?
C11 C10 H10A 109.1 . . ?
O3 C10 H10B 109.1 . . ?
C11 C10 H10B 109.1 . . ?
H10A C10 H10B 107.8 . . ?
C27 C26 C25 120.4(3) . . ?
C27 C26 H26 119.8 . . ?
C25 C26 H26 119.8 . . ?
C6 C5 C4 121.1(4) . . ?
C6 C5 H5 119.4 . . ?
C4 C5 H5 119.4 . . ?
C29 C30 C31 120.7(3) . . ?
C29 C30 H30 119.6 . . ?
C31 C30 H30 119.6 . . ?
C3 C2 C1 120.4(4) . . ?
C3 C2 H2 119.8 . . ?
C1 C2 H2 119.8 . . ?
C3 C4 C5 120.8(5) . . ?
C3 C4 H4 119.6 . . ?
C5 C4 H4 119.6 . . ?
C4 C3 C2 119.9(4) . . ?
C4 C3 H3 120.1 . . ?
C2 C3 H3 120.1 . . ?

loop_
_geom_bond_atom_site_label_1
_geom_bond_atom_site_label_2
_geom_bond_distance
_geom_bond_site_symmetry_2
_geom_bond_publ_flag
O2 C9 1.199(3) . ?
O3 C9 1.340(3) . ?
O3 C10 1.446(4) . ?
O5 C14 1.379(3) . ?
O5 C13 1.438(4) . ?
O4 C12 1.426(4) . ?
O4 C11 1.435(4) . ?
N1 C19 1.324(4) . ?
N1 C18 1.366(4) . ?
C17 C15 1.361(4) . ?
C17 C18 1.435(4) . ?
C17 C16 1.509(4) . ?
C18 C22 1.425(4) . ?
C22 C21 1.419(4) . ?
C22 C23 1.428(4) . ?
C24 C25 1.366(4) . ?
C24 C33 1.429(4) . ?
C24 C23 1.493(4) . ?
C9 C8 1.517(4) . ?
C33 C32 1.418(4) . ?
C33 C28 1.419(4) . ?
C15 C14 1.417(4) . ?
C15 H15 0.9300 . ?
C23 C14 1.376(4) . ?
C8 C7 1.531(4) . ?
C8 C16 1.537(4) . ?
C8 H8 0.9800 . ?
C7 O1 1.208(3) . ?
C7 C6 1.498(4) . ?
C32 C31 1.365(4) . ?
C32 H32 0.9300 . ?
C16 H16A 0.9700 . ?
C16 H16B 0.9700 . ?
C6 C5 1.372(5) . ?
C6 C1 1.390(4) . ?
C19 C20 1.398(5) . ?
C19 H19 0.9300 . ?
C21 C20 1.360(4) . ?
C21 H21 0.9300 . ?
C25 C26 1.398(5) . ?
C25 H25 0.9300 . ?
C13 C12 1.493(5) . ?
C13 H13A 0.9700 . ?
C13 H13B 0.9700 . ?
C28 C27 1.414(5) . ?
C28 C29 1.415(5) . ?
C20 H20 0.9300 . ?
C11 C10 1.472(5) . ?
C11 H11A 0.9700 . ?
C11 H11B 0.9700 . ?
C12 H12A 0.9700 . ?
C12 H12B 0.9700 . ?
C31 C30 1.397(5) . ?
C31 H31 0.9300 . ?
C27 C26 1.357(5) . ?
C27 H27 0.9300 . ?
C1 C2 1.396(6) . ?
C1 H1 0.9300 . ?
C29 C30 1.340(6) . ?
C29 H29 0.9300 . ?
C10 H10A 0.9700 . ?
C10 H10B 0.9700 . ?
C26 H26 0.9300 . ?
C5 C4 1.379(5) . ?
C5 H5 0.9300 . ?
C30 H30 0.9300 . ?
C2 C3 1.367(7) . ?
C2 H2 0.9300 . ?
C4 C3 1.341(7) . ?
C4 H4 0.9300 . ?
C3 H3 0.9300 . ?
